data_7229522
loop_
_publ_author_name
'Zhou, Yibin'
'Qian, Lebin'
'Liu, Miaochang'
'Wu, Ge'
'Gao, Wenxia'
'Ding, Jinchang'
'Huang, Xiaobo'
'Wu, Huayue'

_publ_section_title
;
 The influence of different N-substituted groups on the mechanochromic
 properties of 1,4-dihydropyridine derivatives with simple structures
;
_journal_issue 81
_journal_name_full 'RSC Advances'
_journal_page_first 51444
_journal_paper_doi 10.1039/C7RA09515E
_journal_volume 7
_journal_year 2017
_chemical_absolute_configuration rmad
_chemical_formula_moiety 'C17 H23 N O2'
_chemical_formula_sum 'C17 H23 N O2'
_chemical_formula_weight 273.36
_chemical_name_systematic
;
 ?
;
_space_group_crystal_system orthorhombic
_space_group_IT_number 33
_space_group_name_Hall 'P 2c -2n'
_space_group_name_H-M_alt 'P n a 21'
_symmetry_space_group_name_Hall 'P 2c -2n'
_symmetry_space_group_name_H-M 'P n a 21'
_atom_sites_solution_hydrogens geom
_audit_creation_date 2017-05-22
_audit_creation_method
;
Olex2 1.2
(compiled 2017.03.28 svn.r3405 for OlexSys, GUI svn.r5337)
;
_audit_update_record
;
2017-08-15 deposited with the CCDC.
2017-10-31 downloaded from the CCDC.
;
_cell_angle_alpha 90
_cell_angle_beta 90
_cell_angle_gamma 90
_cell_formula_units_Z 4
_cell_length_a 8.1907(5)
_cell_length_b 24.8299(16)
_cell_length_c 7.3077(5)
_cell_measurement_reflns_used 2388
_cell_measurement_temperature 302(2)
_cell_measurement_theta_max 28.143
_cell_measurement_theta_min 2.619
_cell_volume 1486.20(17)
_computing_cell_refinement 'SAINT v8.37A (Bruker, 2015)'
_computing_data_reduction 'SAINT v8.37A (Bruker, 2015)'
_computing_molecular_graphics 'Olex2 (Dolomanov et al., 2009)'
_computing_publication_material 'Olex2 (Dolomanov et al., 2009)'
_computing_structure_refinement 'ShelXL (Sheldrick, 2015)'
_computing_structure_solution 'ShelXT (Sheldrick, 2015)'
_diffrn_ambient_temperature 301.83
_diffrn_measured_fraction_theta_full 0.983
_diffrn_measured_fraction_theta_max 0.985
_diffrn_measurement_device_type 'Bruker APEX-II CCD'
_diffrn_measurement_method '\f and \w scans'
_diffrn_radiation_type MoK\a
_diffrn_radiation_wavelength 0.71073
_diffrn_reflns_av_R_equivalents 0.0872
_diffrn_reflns_av_unetI/netI 0.1128
_diffrn_reflns_Laue_measured_fraction_full 0.983
_diffrn_reflns_Laue_measured_fraction_max 0.985
_diffrn_reflns_limit_h_max 9
_diffrn_reflns_limit_h_min -10
_diffrn_reflns_limit_k_max 30
_diffrn_reflns_limit_k_min -27
_diffrn_reflns_limit_l_max 8
_diffrn_reflns_limit_l_min -9
_diffrn_reflns_number 6521
_diffrn_reflns_point_group_measured_fraction_full 0.950
_diffrn_reflns_point_group_measured_fraction_max 0.950
_diffrn_reflns_theta_full 25.242
_diffrn_reflns_theta_max 25.999
_diffrn_reflns_theta_min 3.500
_diffrn_standards_number 0
_exptl_absorpt_coefficient_mu 0.079
_exptl_absorpt_correction_T_max 0.7458
_exptl_absorpt_correction_T_min 0.2474
_exptl_absorpt_correction_type multi-scan
_exptl_absorpt_process_details
'SADABS-2016/2 (Bruker,2016/2) was used for absorption correction. wR2(int) was 0.1825 before and 0.0981 after correction. The Ratio of minimum to maximum transmission is 0.3317. The \l/2 correction factor is Not present.'
_exptl_crystal_colour colourless
_exptl_crystal_colour_primary colourless
_exptl_crystal_density_diffrn 1.222
_exptl_crystal_description Plate
_exptl_crystal_F_000 592
_exptl_crystal_size_max 0.15
_exptl_crystal_size_mid 0.1
_exptl_crystal_size_min 0.02
_refine_diff_density_max 0.243
_refine_diff_density_min -0.330
_refine_diff_density_rms 0.064
_refine_ls_abs_structure_details
;
 Flack x determined using 527 quotients [(I+)-(I-)]/[(I+)+(I-)]
 (Parsons, Flack and Wagner, Acta Cryst. B69 (2013) 249-259).
;
_refine_ls_abs_structure_Flack 0.0(10)
_refine_ls_extinction_method none
_refine_ls_goodness_of_fit_ref 1.025
_refine_ls_hydrogen_treatment constr
_refine_ls_matrix_type full
_refine_ls_number_parameters 204
_refine_ls_number_reflns 2769
_refine_ls_number_restraints 37
_refine_ls_restrained_S_all 1.027
_refine_ls_R_factor_all 0.1116
_refine_ls_R_factor_gt 0.0859
_refine_ls_shift/su_max 0.000
_refine_ls_shift/su_mean 0.000
_refine_ls_structure_factor_coef Fsqd
_refine_ls_weighting_details 'w=1/[\s^2^(Fo^2^)+(0.1197P)^2^] where P=(Fo^2^+2Fc^2^)/3'
_refine_ls_weighting_scheme calc
_refine_ls_wR_factor_gt 0.2017
_refine_ls_wR_factor_ref 0.2239
_reflns_Friedel_coverage 0.780
_reflns_Friedel_fraction_full 0.909
_reflns_Friedel_fraction_max 0.908
_reflns_number_gt 1942
_reflns_number_total 2769
_reflns_threshold_expression 'I > 2\s(I)'
_cod_data_source_file c7ra09515e2.cif
_cod_data_source_block d8v17030
_cod_database_code 7229522
_shelx_shelxl_version_number 2016/6
_shelx_space_group_comment
;
The symmetry employed for this shelxl refinement is uniquely defined
by the following loop, which should always be used as a source of
symmetry information in preference to the above space-group names.
They are only intended as comments.
;
_shelx_estimated_absorpt_t_max 0.998
_shelx_estimated_absorpt_t_min 0.988
_olex2_refinement_description
;
1. Fixed Uiso
 At 1.2 times of:
  All C(H) groups, All C(H,H) groups
 At 1.5 times of:
  All C(H,H,H) groups
2. Uiso/Uaniso restraints and constraints
C11 \\sim O1' \\sim O1: within 2A with sigma of 0.005 and sigma for terminal
atoms of 0.01
C15 \\sim O2' \\sim O2: within 2A with sigma of 0.005 and sigma for terminal
atoms of 0.01
3. Others
 Fixed Sof: O1(0.5) O2(0.5) O1'(0.5) O2'(0.5)
4.a Secondary CH2 refined with riding coordinates:
 C8(H8A,H8B), C12(H12A,H12B), C14(H14A,H14B)
4.b Aromatic/amide H refined with riding coordinates:
 C3(H3), C5(H5)
4.c Idealised Me refined as rotating group:
 C1(H1A,H1B,H1C), C7(H7A,H7B,H7C), C9(H9A,H9B,H9C), C16(H16A,H16B,H16C),
 C17(H17A,H17B,H17C)
;
_olex2_submission_special_instructions 'No special instructions were received'

loop_
_space_group_symop_operation_xyz
'x, y, z'
'-x, -y, z+1/2'
'x+1/2, -y+1/2, z'
'-x+1/2, y+1/2, z+1/2'

loop_
_atom_site_label
_atom_site_type_symbol
_atom_site_fract_x
_atom_site_fract_y
_atom_site_fract_z
_atom_site_U_iso_or_equiv
_atom_site_adp_type
_atom_site_occupancy
_atom_site_site_symmetry_order
_atom_site_calc_flag
_atom_site_refinement_flags_posn
_atom_site_refinement_flags_adp
_atom_site_refinement_flags_occupancy
_atom_site_disorder_assembly
_atom_site_disorder_group
N1 N 0.2247(5) 0.78192(15) 0.6575(6) 0.0351(10) Uani 1 1 d . . . . .
C1 C 0.1269(7) 0.7368(2) 0.9394(8) 0.0471(15) Uani 1 1 d . . . . .
H1A H 0.182044 0.763956 1.009454 0.071 Uiso 1 1 calc GR . . . .
H1B H 0.141346 0.702370 0.997133 0.071 Uiso 1 1 calc GR . . . .
H1C H 0.012638 0.745102 0.932880 0.071 Uiso 1 1 calc GR . . . .
C2 C 0.1968(6) 0.7350(2) 0.7502(8) 0.0383(13) Uani 1 1 d . . . . .
C3 C 0.2334(6) 0.6864(2) 0.6699(8) 0.0376(12) Uani 1 1 d . . . . .
H3 H 0.214558 0.655038 0.735984 0.045 Uiso 1 1 calc R . . . .
C4 C 0.2983(6) 0.68211(19) 0.4917(7) 0.0352(12) Uani 1 1 d . . . . .
C5 C 0.3380(7) 0.7324(2) 0.4120(8) 0.0424(13) Uani 1 1 d . . . . .
H5 H 0.392189 0.732726 0.300129 0.051 Uiso 1 1 calc R . . . .
C6 C 0.2999(7) 0.7806(2) 0.4930(8) 0.0395(13) Uani 1 1 d . . . . .
C7 C 0.3386(9) 0.8325(2) 0.3956(10) 0.0575(17) Uani 1 1 d . . . . .
H7A H 0.240139 0.847443 0.345625 0.086 Uiso 1 1 calc GR . . . .
H7B H 0.414705 0.825590 0.298462 0.086 Uiso 1 1 calc GR . . . .
H7C H 0.385731 0.857568 0.480562 0.086 Uiso 1 1 calc GR . . . .
C8 C 0.1673(7) 0.83472(19) 0.7368(9) 0.0436(13) Uani 1 1 d . . . . .
H8A H 0.135788 0.858528 0.637610 0.052 Uiso 1 1 calc R . . . .
H8B H 0.071310 0.828279 0.811432 0.052 Uiso 1 1 calc R . . . .
C9 C 0.2954(8) 0.8622(2) 0.8517(9) 0.0494(15) Uani 1 1 d . . . . .
H9A H 0.393401 0.866515 0.781106 0.074 Uiso 1 1 calc GR . . . .
H9B H 0.318235 0.840665 0.957763 0.074 Uiso 1 1 calc GR . . . .
H9C H 0.256246 0.896906 0.889389 0.074 Uiso 1 1 calc GR . . . .
C10 C 0.3190(7) 0.63060(19) 0.3972(8) 0.0375(13) Uani 1 1 d . . . . .
C11 C 0.3971(6) 0.6281(2) 0.2227(9) 0.0426(14) Uani 1 1 d . U . . .
C12 C 0.3960(7) 0.5754(2) 0.1140(9) 0.0462(14) Uani 1 1 d . . . . .
H12A H 0.392832 0.584035 -0.015379 0.055 Uiso 1 1 calc R . . . .
H12B H 0.497387 0.556474 0.137431 0.055 Uiso 1 1 calc R . . . .
C13 C 0.2551(7) 0.53800(19) 0.1572(8) 0.0390(13) Uani 1 1 d . . . . .
C14 C 0.2568(7) 0.5301(2) 0.3626(8) 0.0452(15) Uani 1 1 d . . . . .
H14A H 0.354766 0.510389 0.395444 0.054 Uiso 1 1 calc R . . . .
H14B H 0.163842 0.508066 0.396398 0.054 Uiso 1 1 calc R . . . .
C15 C 0.2515(8) 0.5819(2) 0.4739(8) 0.0548(17) Uani 1 1 d . U . . .
C16 C 0.2765(9) 0.4843(2) 0.0574(11) 0.0603(18) Uani 1 1 d . . . . .
H16A H 0.278067 0.490398 -0.072245 0.090 Uiso 1 1 calc GR . . . .
H16B H 0.187411 0.460774 0.087644 0.090 Uiso 1 1 calc GR . . . .
H16C H 0.377483 0.467918 0.094398 0.090 Uiso 1 1 calc GR . . . .
C17 C 0.0937(8) 0.5628(3) 0.0961(10) 0.0585(18) Uani 1 1 d . . . . .
H17A H 0.080789 0.597555 0.152088 0.088 Uiso 1 1 calc GR . . . .
H17B H 0.005160 0.539846 0.132410 0.088 Uiso 1 1 calc GR . . . .
H17C H 0.093418 0.566730 -0.034595 0.088 Uiso 1 1 calc GR . . . .
O1 O 0.4962(18) 0.6634(10) 0.171(3) 0.049(4) Uani 0.5 1 d . U P A 1
O2 O 0.1493(14) 0.5810(5) 0.6100(15) 0.053(3) Uani 0.5 1 d . U P B 1
O1' O 0.4453(19) 0.6675(9) 0.129(3) 0.050(4) Uani 0.5 1 d . U P A 2
O2' O 0.2358(18) 0.5750(6) 0.6429(18) 0.070(3) Uani 0.5 1 d . U P B 2

loop_
_atom_site_aniso_label
_atom_site_aniso_U_11
_atom_site_aniso_U_22
_atom_site_aniso_U_33
_atom_site_aniso_U_23
_atom_site_aniso_U_13
_atom_site_aniso_U_12
N1 0.035(2) 0.027(2) 0.043(2) -0.003(2) -0.007(2) -0.0021(17)
C1 0.059(4) 0.036(3) 0.046(3) -0.007(3) 0.006(3) -0.003(3)
C2 0.037(3) 0.037(3) 0.041(3) 0.002(3) -0.004(3) -0.003(2)
C3 0.039(3) 0.032(2) 0.042(3) 0.001(3) -0.002(2) -0.005(2)
C4 0.038(3) 0.028(3) 0.040(3) 0.003(2) -0.004(2) -0.008(2)
C5 0.051(3) 0.035(3) 0.042(3) -0.003(3) 0.001(3) -0.010(2)
C6 0.043(3) 0.032(3) 0.044(3) 0.000(2) -0.008(3) -0.005(2)
C7 0.080(4) 0.035(3) 0.057(4) 0.009(3) 0.002(4) -0.016(3)
C8 0.049(3) 0.024(2) 0.059(3) -0.001(3) 0.003(3) 0.005(2)
C9 0.057(4) 0.034(3) 0.058(4) -0.010(3) -0.003(3) -0.004(3)
C10 0.040(3) 0.028(2) 0.044(3) -0.003(2) -0.002(3) -0.002(2)
C11 0.041(3) 0.034(3) 0.053(3) -0.008(3) 0.014(3) -0.005(2)
C12 0.053(3) 0.033(3) 0.053(3) -0.009(3) 0.016(3) -0.002(3)
C13 0.051(3) 0.022(2) 0.044(3) -0.007(2) 0.006(3) 0.000(2)
C14 0.061(4) 0.024(2) 0.051(4) 0.005(2) 0.003(3) -0.002(2)
C15 0.095(5) 0.031(3) 0.038(3) 0.002(2) 0.007(3) -0.011(3)
C16 0.084(5) 0.028(3) 0.069(4) -0.016(3) 0.018(4) -0.006(3)
C17 0.057(4) 0.052(3) 0.066(4) -0.010(3) -0.011(3) -0.004(3)
O1 0.045(7) 0.038(5) 0.064(8) -0.008(6) 0.012(5) -0.014(6)
O2 0.086(7) 0.036(5) 0.036(5) -0.002(4) 0.011(5) -0.018(6)
O1' 0.059(9) 0.036(5) 0.057(8) -0.003(6) 0.022(6) -0.011(7)
O2' 0.132(9) 0.041(5) 0.036(5) 0.010(4) 0.001(6) -0.012(7)

loop_
_atom_type_symbol
_atom_type_description
_atom_type_scat_dispersion_real
_atom_type_scat_dispersion_imag
_atom_type_scat_source
C C 0.0033 0.0016 'International Tables Vol C Tables 4.2.6.8 and 6.1.1.4'
H H 0.0000 0.0000 'International Tables Vol C Tables 4.2.6.8 and 6.1.1.4'
N N 0.0061 0.0033 'International Tables Vol C Tables 4.2.6.8 and 6.1.1.4'
O O 0.0106 0.0060 'International Tables Vol C Tables 4.2.6.8 and 6.1.1.4'

loop_
_geom_angle_atom_site_label_1
_geom_angle_atom_site_label_2
_geom_angle_atom_site_label_3
_geom_angle
C2 N1 C8 119.8(5)
C6 N1 C2 119.8(4)
C6 N1 C8 120.3(4)
H1A C1 H1B 109.5
H1A C1 H1C 109.5
H1B C1 H1C 109.5
C2 C1 H1A 109.5
C2 C1 H1B 109.5
C2 C1 H1C 109.5
N1 C2 C1 119.8(5)
N1 C2 C3 120.0(5)
C3 C2 C1 120.2(5)
C2 C3 H3 118.5
C2 C3 C4 122.9(5)
C4 C3 H3 118.5
C3 C4 C5 113.5(5)
C3 C4 C10 123.1(5)
C5 C4 C10 123.4(5)
C4 C5 H5 118.6
C6 C5 C4 122.7(5)
C6 C5 H5 118.6
N1 C6 C5 120.5(5)
N1 C6 C7 119.8(5)
C5 C6 C7 119.7(5)
C6 C7 H7A 109.5
C6 C7 H7B 109.5
C6 C7 H7C 109.5
H7A C7 H7B 109.5
H7A C7 H7C 109.5
H7B C7 H7C 109.5
N1 C8 H8A 109.0
N1 C8 H8B 109.0
H8A C8 H8B 107.8
C9 C8 N1 112.9(4)
C9 C8 H8A 109.0
C9 C8 H8B 109.0
C8 C9 H9A 109.5
C8 C9 H9B 109.5
C8 C9 H9C 109.5
H9A C9 H9B 109.5
H9A C9 H9C 109.5
H9B C9 H9C 109.5
C11 C10 C4 120.7(4)
C11 C10 C15 118.8(5)
C15 C10 C4 120.4(5)
C10 C11 C12 119.9(4)
O1 C11 C10 121.9(11)
O1 C11 C12 116.5(11)
O1' C11 C10 126.4(11)
O1' C11 C12 112.6(11)
C11 C12 H12A 108.5
C11 C12 H12B 108.5
H12A C12 H12B 107.5
C13 C12 C11 114.9(4)
C13 C12 H12A 108.5
C13 C12 H12B 108.5
C12 C13 C16 110.4(5)
C12 C13 C17 110.6(5)
C14 C13 C12 106.2(5)
C14 C13 C16 111.0(5)
C14 C13 C17 110.5(5)
C17 C13 C16 108.2(5)
C13 C14 H14A 108.6
C13 C14 H14B 108.6
C13 C14 C15 114.9(4)
H14A C14 H14B 107.5
C15 C14 H14A 108.6
C15 C14 H14B 108.6
C10 C15 C14 119.3(5)
O2 C15 C10 123.8(8)
O2 C15 C14 114.5(7)
O2' C15 C10 122.4(9)
O2' C15 C14 114.5(8)
C13 C16 H16A 109.5
C13 C16 H16B 109.5
C13 C16 H16C 109.5
H16A C16 H16B 109.5
H16A C16 H16C 109.5
H16B C16 H16C 109.5
C13 C17 H17A 109.5
C13 C17 H17B 109.5
C13 C17 H17C 109.5
H17A C17 H17B 109.5
H17A C17 H17C 109.5
H17B C17 H17C 109.5

loop_
_geom_bond_atom_site_label_1
_geom_bond_atom_site_label_2
_geom_bond_distance
N1 C2 1.367(6)
N1 C6 1.351(7)
N1 C8 1.509(6)
C1 H1A 0.9600
C1 H1B 0.9600
C1 H1C 0.9600
C1 C2 1.496(8)
C2 C3 1.375(8)
C3 H3 0.9300
C3 C4 1.411(8)
C4 C5 1.415(7)
C4 C10 1.463(7)
C5 H5 0.9300
C5 C6 1.373(7)
C6 C7 1.505(8)
C7 H7A 0.9600
C7 H7B 0.9600
C7 H7C 0.9600
C8 H8A 0.9700
C8 H8B 0.9700
C8 C9 1.507(9)
C9 H9A 0.9600
C9 H9B 0.9600
C9 H9C 0.9600
C10 C11 1.428(8)
C10 C15 1.444(8)
C11 C12 1.530(7)
C11 O1 1.25(2)
C11 O1' 1.26(2)
C12 H12A 0.9700
C12 H12B 0.9700
C12 C13 1.514(7)
C13 C14 1.514(9)
C13 C16 1.530(7)
C13 C17 1.526(8)
C14 H14A 0.9700
C14 H14B 0.9700
C14 C15 1.521(8)
C15 O2 1.300(13)
C15 O2' 1.253(14)
C16 H16A 0.9600
C16 H16B 0.9600
C16 H16C 0.9600
C17 H17A 0.9600
C17 H17B 0.9600
C17 H17C 0.9600

loop_
_geom_hbond_atom_site_label_D
_geom_hbond_atom_site_label_H
_geom_hbond_atom_site_label_A
_geom_hbond_distance_DH
_geom_hbond_distance_HA
_geom_hbond_distance_DA
_geom_hbond_angle_DHA
C3 H3 O2 0.93 2.12 2.741(14) 122.8
C3 H3 O2' 0.93 2.11 2.775(16) 127.5
C5 H5 O1 0.93 2.14 2.78(2) 124.7
C5 H5 O1' 0.93 2.09 2.76(2) 128.1
